data_1525602
loop_
_publ_author_name
'Bae, D.H.'
'Seff, K.'

_publ_section_title
;
 Crystal structure of zeolite X nickel(II) exchanged at pH 4.3 and
 partially dehydrated, Ni2 (Ni O H)35 (Ni4 Al O4)2 (H3 O)46 Si101 Al91
 O384
;
_journal_name_full 'Microporous and Mesoporous Materials'
_journal_page_first 219
_journal_page_last 232
_journal_volume 40
_journal_year 2000
_chemical_formula_sum 'Al93 H283 Ni45 O528 Si101'
_chemical_name_systematic
;
Ni2 (Ni (O H))35 (Ni4 Al O4)2 (H3 O)46 (Al91 Si101 O384) (H2 O)55
;
_space_group_IT_number 203
_symmetry_space_group_name_Hall '-F 2uv 2vw 3'
_symmetry_space_group_name_H-M 'F d -3 :2'
_cell_angle_alpha 90
_cell_angle_beta 90
_cell_angle_gamma 90
_cell_formula_units_Z 1
_cell_length_a 24.788
_cell_length_b 24.788
_cell_length_c 24.788
_cell_volume 15230.861
_citation_journal_id_ASTM MIMMFJ
_cod_data_source_file Bae_MIMMFJ_2000_253.cif
_cod_data_source_block H283Al93Ni45O528Si101
_cod_original_cell_volume 15230.86
_cod_original_formula_sum 'H283 Al93 Ni45 O528 Si101'
_cod_database_code 1525602

loop_
_symmetry_equiv_pos_as_xyz
x,y,z
-x+1/4,-y+1/4,z
x,-y+1/4,-z+1/4
-x+1/4,y,-z+1/4
z,x,y
-z+1/4,-x+1/4,y
z,-x+1/4,-y+1/4
-z+1/4,x,-y+1/4
y,z,x
y,-z+1/4,-x+1/4
-y+1/4,z,-x+1/4
-y+1/4,-z+1/4,x
-x,-y,-z
x-1/4,y-1/4,-z
-x,y-1/4,z-1/4
x-1/4,-y,z-1/4
-z,-x,-y
z-1/4,x-1/4,-y
-z,x-1/4,y-1/4
z-1/4,-x,y-1/4
-y,-z,-x
-y,z-1/4,x-1/4
y-1/4,-z,x-1/4
y-1/4,z-1/4,-x
x,y+1/2,z+1/2
-x+1/4,-y+3/4,z+1/2
x,-y+3/4,-z+3/4
-x+1/4,y+1/2,-z+3/4
z,x+1/2,y+1/2
-z+1/4,-x+3/4,y+1/2
z,-x+3/4,-y+3/4
-z+1/4,x+1/2,-y+3/4
y,z+1/2,x+1/2
y,-z+3/4,-x+3/4
-y+1/4,z+1/2,-x+3/4
-y+1/4,-z+3/4,x+1/2
-x,-y+1/2,-z+1/2
x-1/4,y+1/4,-z+1/2
-x,y+1/4,z+1/4
x-1/4,-y+1/2,z+1/4
-z,-x+1/2,-y+1/2
z-1/4,x+1/4,-y+1/2
-z,x+1/4,y+1/4
z-1/4,-x+1/2,y+1/4
-y,-z+1/2,-x+1/2
-y,z+1/4,x+1/4
y-1/4,-z+1/2,x+1/4
y-1/4,z+1/4,-x+1/2
x+1/2,y,z+1/2
-x+3/4,-y+1/4,z+1/2
x+1/2,-y+1/4,-z+3/4
-x+3/4,y,-z+3/4
z+1/2,x,y+1/2
-z+3/4,-x+1/4,y+1/2
z+1/2,-x+1/4,-y+3/4
-z+3/4,x,-y+3/4
y+1/2,z,x+1/2
y+1/2,-z+1/4,-x+3/4
-y+3/4,z,-x+3/4
-y+3/4,-z+1/4,x+1/2
-x+1/2,-y,-z+1/2
x+1/4,y-1/4,-z+1/2
-x+1/2,y-1/4,z+1/4
x+1/4,-y,z+1/4
-z+1/2,-x,-y+1/2
z+1/4,x-1/4,-y+1/2
-z+1/2,x-1/4,y+1/4
z+1/4,-x,y+1/4
-y+1/2,-z,-x+1/2
-y+1/2,z-1/4,x+1/4
y+1/4,-z,x+1/4
y+1/4,z-1/4,-x+1/2
x+1/2,y+1/2,z
-x+3/4,-y+3/4,z
x+1/2,-y+3/4,-z+1/4
-x+3/4,y+1/2,-z+1/4
z+1/2,x+1/2,y
-z+3/4,-x+3/4,y
z+1/2,-x+3/4,-y+1/4
-z+3/4,x+1/2,-y+1/4
y+1/2,z+1/2,x
y+1/2,-z+3/4,-x+1/4
-y+3/4,z+1/2,-x+1/4
-y+3/4,-z+3/4,x
-x+1/2,-y+1/2,-z
x+1/4,y+1/4,-z
-x+1/2,y+1/4,z-1/4
x+1/4,-y+1/2,z-1/4
-z+1/2,-x+1/2,-y
z+1/4,x+1/4,-y
-z+1/2,x+1/4,y-1/4
z+1/4,-x+1/2,y-1/4
-y+1/2,-z+1/2,-x
-y+1/2,z+1/4,x-1/4
y+1/4,-z+1/2,x-1/4
y+1/4,z+1/4,-x

loop_
_atom_site_label
_atom_site_type_symbol
_atom_site_fract_x
_atom_site_fract_y
_atom_site_fract_z
_atom_site_occupancy
_atom_site_U_iso_or_equiv
O10 O-2 0.2264 0.1636 0.4579 0.2083 0.0
Ni1 Ni+2 0 0 0 0.144 0.0
O6 O-2 0.264 0.264 0.264 0.725 0.0
O1 O-2 0.8922 0.0005 0.1052 1 0.0
Ni5 Ni+2 0.2161 0.1682 0.4025 0.1 0.0
O11 O-2 0.1195 0.2097 0.4638 0.1 0.0
O9 O-2 0.2404 0.2612 0.3671 0.2083 0.0
O5 O-2 0.1658 0.1658 0.1658 0.969 0.0
O4 O-2 -0.0728 0.0739 0.1763 1 0.0
Ni3 Ni+2 0.2387 0.2387 0.2387 0.147 0.0
Si1 Si+4 -0.0532 0.1247 0.0361 1 0.0
Al2 Al+3 0.125 0.125 0.125 0.237 0.0
O2 O-2 -0.0037 -0.0045 0.1452 1 0.0
O8 O-2 0.1504 0.2634 0.4717 0.2083 0.0
Ni2 Ni+2 0.0672 0.0672 0.0672 0.263 0.0
Si2 Si+4 -0.0531 0.0371 0.1239 0.0521 0.0
O3 O-2 -0.0313 0.0739 0.0709 1 0.0
Ni4 Ni+2 0.1697 0.2143 0.4064 0.2083 0.0
O7 O-2 0.1117 0.1459 0.4398 0.2083 0.0
Al1 Al+3 -0.0531 0.0371 0.1239 0.9479 0.0
